data_1516539
loop_
_publ_author_name
'Murray, Benjamin S.'
'Menin, Laure'
'Scopelliti, Rosario'
'Dyson, Paul J.'

_publ_section_title
;
 Conformational control of anticancer activity: the application of
 arene-linked dinuclear ruthenium(ii) organometallics
;
_journal_issue 6
_journal_name_full 'Chemical Science'
_journal_page_first 2536
_journal_paper_doi 10.1039/c4sc00116h
_journal_volume 5
_journal_year 2014
_chemical_formula_moiety 'C18 H24 N3 O6 P Ru'
_chemical_formula_sum 'C18 H24 N3 O6 P Ru'
_chemical_formula_weight 510.44
_space_group_IT_number 14
_symmetry_cell_setting monoclinic
_symmetry_space_group_name_Hall '-P 2yn'
_symmetry_space_group_name_H-M 'P 1 21/n 1'
_atom_sites_solution_hydrogens geom
_atom_sites_solution_primary direct
_atom_sites_solution_secondary difmap
_audit_creation_method SHELXL-97
_audit_update_record
;
2013-09-12 # Formatted by publCIF
;
_cell_angle_alpha 90.00
_cell_angle_beta 114.510(16)
_cell_angle_gamma 90.00
_cell_formula_units_Z 4
_cell_length_a 14.595(5)
_cell_length_b 9.371(3)
_cell_length_c 15.859(4)
_cell_measurement_reflns_used 414
_cell_measurement_temperature 140(2)
_cell_measurement_theta_max 20
_cell_measurement_theta_min 3
_cell_volume 1973.6(11)
_computing_cell_refinement 'automar, marresearch, 2010'
_computing_data_collection 'marmux - Micro-beam system, marresearch, 2010'
_computing_data_reduction 'automar, marresearch, 2010'
_computing_molecular_graphics 'Bruker SHELXTL'
_computing_publication_material 'Bruker SHELXTL'
_computing_structure_refinement 'SHELXL-97 (Sheldrick, 1997)'
_computing_structure_solution 'SHELXS-97 (Sheldrick, 1990)'
_diffrn_ambient_temperature 140(2)
_diffrn_measured_fraction_theta_full 0.985
_diffrn_measured_fraction_theta_max 0.969
_diffrn_measurement_device_type marmux
_diffrn_measurement_method '\p scans'
_diffrn_radiation_monochromator mirrors
_diffrn_radiation_source 'Genix micro-source sealed tube'
_diffrn_radiation_type MoK\a
_diffrn_radiation_wavelength 0.71073
_diffrn_reflns_av_R_equivalents 0.0427
_diffrn_reflns_av_sigmaI/netI 0.1853
_diffrn_reflns_limit_h_max 20
_diffrn_reflns_limit_h_min -20
_diffrn_reflns_limit_k_max 11
_diffrn_reflns_limit_k_min -13
_diffrn_reflns_limit_l_max 22
_diffrn_reflns_limit_l_min -22
_diffrn_reflns_number 9044
_diffrn_reflns_theta_full 25.00
_diffrn_reflns_theta_max 30.06
_diffrn_reflns_theta_min 2.48
_exptl_absorpt_coefficient_mu 0.917
_exptl_absorpt_correction_type none
_exptl_crystal_colour yellow
_exptl_crystal_density_diffrn 1.718
_exptl_crystal_density_method 'not measured'
_exptl_crystal_description prismatic
_exptl_crystal_F_000 1040
_exptl_crystal_size_max 0.30
_exptl_crystal_size_mid 0.26
_exptl_crystal_size_min 0.18
_refine_diff_density_max 1.380
_refine_diff_density_min -2.303
_refine_diff_density_rms 0.187
_refine_ls_extinction_method none
_refine_ls_goodness_of_fit_ref 1.033
_refine_ls_hydrogen_treatment constr
_refine_ls_matrix_type full
_refine_ls_number_parameters 264
_refine_ls_number_reflns 5604
_refine_ls_number_restraints 0
_refine_ls_restrained_S_all 1.033
_refine_ls_R_factor_all 0.0868
_refine_ls_R_factor_gt 0.0715
_refine_ls_shift/su_max 0.000
_refine_ls_shift/su_mean 0.000
_refine_ls_structure_factor_coef Fsqd
_refine_ls_weighting_details 'calc w=1/[\s^2^(Fo^2^)+(0.0000P)^2^+4.7431P] where P=(Fo^2^+2Fc^2^)/3'
_refine_ls_weighting_scheme calc
_refine_ls_wR_factor_gt 0.1986
_refine_ls_wR_factor_ref 0.2253
_reflns_number_gt 4915
_reflns_number_total 5604
_reflns_threshold_expression >2sigma(I)
_cod_data_source_file c4sc00116h2.cif
_cod_data_source_block 1
_cod_original_sg_symbol_H-M 'P 21/n'
_cod_database_code 1516539

loop_
_symmetry_equiv_pos_as_xyz
'x, y, z'
'-x+1/2, y+1/2, -z+1/2'
'-x, -y, -z'
'x-1/2, -y-1/2, z-1/2'

loop_
_atom_site_label
_atom_site_type_symbol
_atom_site_fract_x
_atom_site_fract_y
_atom_site_fract_z
_atom_site_U_iso_or_equiv
_atom_site_adp_type
_atom_site_occupancy
_atom_site_symmetry_multiplicity
_atom_site_calc_flag
_atom_site_refinement_flags
Ru1 Ru 0.05366(2) 0.69840(3) 0.21887(2) 0.02367(15) Uani 1 1 d .
P1 P 0.05096(8) 0.91205(11) 0.29061(8) 0.0259(2) Uani 1 1 d .
O1 O 0.1102(2) 0.6085(3) 0.3519(2) 0.0267(6) Uani 1 1 d .
O2 O 0.2083(2) 0.7280(4) 0.2643(2) 0.0297(6) Uani 1 1 d .
O3 O 0.2535(2) 0.5550(4) 0.4746(2) 0.0321(6) Uani 1 1 d .
O4 O 0.3573(3) 0.6775(5) 0.3792(3) 0.0402(8) Uani 1 1 d .
O5 O -0.2501(3) 0.4156(4) 0.3129(3) 0.0431(9) Uani 1 1 d .
O6 O -0.1599(3) 0.5562(4) 0.4316(3) 0.0471(10) Uani 1 1 d .
H6 H -0.1966 0.5206 0.4552 0.071 Uiso 1 1 calc R
N1 N -0.0030(3) 1.0688(4) 0.4101(3) 0.0300(7) Uani 1 1 d .
N2 N 0.1624(3) 1.1237(4) 0.4097(3) 0.0339(8) Uani 1 1 d .
N3 N 0.0061(4) 1.1984(4) 0.2781(3) 0.0341(9) Uani 1 1 d .
C1 C 0.2065(3) 0.6060(4) 0.3955(3) 0.0260(8) Uani 1 1 d .
C2 C 0.2644(3) 0.6743(5) 0.3429(3) 0.0289(8) Uani 1 1 d .
C3 C -0.0132(3) 0.9248(4) 0.3698(3) 0.0293(8) Uani 1 1 d .
H3A H -0.0855 0.9020 0.3351 0.035 Uiso 1 1 calc R
H3B H 0.0162 0.8540 0.4202 0.035 Uiso 1 1 calc R
C4 C 0.1740(3) 0.9880(5) 0.3674(3) 0.0296(8) Uani 1 1 d .
H4A H 0.2109 0.9186 0.4170 0.036 Uiso 1 1 calc R
H4B H 0.2144 1.0051 0.3313 0.036 Uiso 1 1 calc R
C5 C -0.0039(4) 1.0721(4) 0.2194(3) 0.0310(8) Uani 1 1 d .
H5A H 0.0306 1.0903 0.1783 0.037 Uiso 1 1 calc R
H5B H -0.0761 1.0548 0.1798 0.037 Uiso 1 1 calc R
C6 C 0.1036(4) 1.1051(5) 0.4644(3) 0.0344(9) Uani 1 1 d .
H6A H 0.1071 1.1945 0.4989 0.041 Uiso 1 1 calc R
H6B H 0.1351 1.0287 0.5105 0.041 Uiso 1 1 calc R
C7 C 0.1116(4) 1.2303(5) 0.3375(4) 0.0353(10) Uani 1 1 d .
H7A H 0.1148 1.3238 0.3677 0.042 Uiso 1 1 calc R
H7B H 0.1490 1.2393 0.2981 0.042 Uiso 1 1 calc R
C8 C -0.0474(4) 1.1772(5) 0.3375(4) 0.0344(10) Uani 1 1 d .
H8A H -0.1177 1.1496 0.2980 0.041 Uiso 1 1 calc R
H8B H -0.0494 1.2693 0.3673 0.041 Uiso 1 1 calc R
C9 C 0.0323(4) 0.7021(4) 0.0743(3) 0.0288(9) Uani 1 1 d .
C10 C 0.0458(3) 0.5562(5) 0.1030(3) 0.0282(8) Uani 1 1 d .
H10 H 0.0952 0.5006 0.0936 0.034 Uiso 1 1 calc R
C11 C -0.0120(3) 0.4937(4) 0.1444(3) 0.0284(8) Uani 1 1 d .
H11 H -0.0015 0.3966 0.1633 0.034 Uiso 1 1 calc R
C12 C -0.0878(3) 0.5763(4) 0.1587(3) 0.0274(8) Uani 1 1 d .
C13 C -0.1066(3) 0.7157(5) 0.1241(3) 0.0295(8) Uani 1 1 d .
H13 H -0.1594 0.7692 0.1292 0.035 Uiso 1 1 calc R
C14 C -0.0470(3) 0.7789(5) 0.0812(3) 0.0265(7) Uani 1 1 d .
H14 H -0.0614 0.8732 0.0573 0.032 Uiso 1 1 calc R
C15 C 0.0985(4) 0.7731(6) 0.0351(3) 0.0343(9) Uani 1 1 d .
H15A H 0.0673 0.7653 -0.0326 0.051 Uiso 1 1 calc R
H15B H 0.1645 0.7264 0.0595 0.051 Uiso 1 1 calc R
H15C H 0.1069 0.8741 0.0529 0.051 Uiso 1 1 calc R
C16 C -0.1483(4) 0.5080(5) 0.2070(3) 0.0336(9) Uani 1 1 d .
H16A H -0.2207 0.5108 0.1645 0.040 Uiso 1 1 calc R
H16B H -0.1284 0.4066 0.2198 0.040 Uiso 1 1 calc R
C17 C -0.1336(4) 0.5804(5) 0.2965(4) 0.0351(9) Uani 1 1 d .
H17A H -0.1577 0.6801 0.2830 0.042 Uiso 1 1 calc R
H17B H -0.0607 0.5833 0.3373 0.042 Uiso 1 1 calc R
C18 C -0.1877(3) 0.5080(5) 0.3476(3) 0.0313(9) Uani 1 1 d .

loop_
_atom_site_aniso_label
_atom_site_aniso_U_11
_atom_site_aniso_U_22
_atom_site_aniso_U_33
_atom_site_aniso_U_23
_atom_site_aniso_U_13
_atom_site_aniso_U_12
Ru1 0.0221(2) 0.0232(2) 0.0231(2) 0.00032(9) 0.00676(16) 0.00063(9)
P1 0.0243(5) 0.0234(4) 0.0276(5) 0.0001(4) 0.0086(4) 0.0000(3)
O1 0.0243(13) 0.0321(14) 0.0207(12) 0.0033(10) 0.0062(11) -0.0023(11)
O2 0.0262(14) 0.0363(14) 0.0249(14) 0.0025(12) 0.0089(12) -0.0008(12)
O3 0.0259(14) 0.0389(16) 0.0268(15) 0.0023(12) 0.0062(12) -0.0003(12)
O4 0.0238(16) 0.066(2) 0.0275(17) 0.0015(15) 0.0070(14) -0.0016(14)
O5 0.0409(19) 0.051(2) 0.0386(19) -0.0114(16) 0.0181(16) -0.0201(16)
O6 0.058(2) 0.051(2) 0.039(2) -0.0114(17) 0.0273(19) -0.0248(18)
N1 0.0372(19) 0.0279(16) 0.0261(16) -0.0021(13) 0.0143(15) -0.0004(14)
N2 0.0321(18) 0.0300(17) 0.040(2) -0.0090(15) 0.0157(16) -0.0075(14)
N3 0.040(2) 0.0252(18) 0.039(2) 0.0027(13) 0.0184(19) 0.0030(13)
C1 0.0254(18) 0.0277(17) 0.0180(16) -0.0017(13) 0.0021(14) -0.0002(14)
C2 0.0241(18) 0.0358(19) 0.0271(19) -0.0007(16) 0.0110(16) -0.0013(15)
C3 0.0299(19) 0.0289(19) 0.0291(19) -0.0053(15) 0.0123(16) 0.0004(15)
C4 0.0261(19) 0.0319(19) 0.0265(19) -0.0055(15) 0.0067(15) -0.0042(15)
C5 0.035(2) 0.0280(19) 0.033(2) 0.0037(16) 0.0170(18) 0.0021(15)
C6 0.041(2) 0.0280(19) 0.032(2) -0.0061(16) 0.0128(19) -0.0052(16)
C7 0.034(2) 0.0272(18) 0.048(3) -0.0020(19) 0.020(2) -0.0054(17)
C8 0.039(2) 0.0258(17) 0.043(3) -0.0015(17) 0.022(2) 0.0004(16)
C9 0.0267(19) 0.030(2) 0.0259(19) -0.0016(14) 0.0073(16) 0.0019(14)
C10 0.0260(18) 0.0300(18) 0.0266(18) -0.0066(15) 0.0088(15) 0.0000(14)
C11 0.034(2) 0.0247(17) 0.0217(17) -0.0026(13) 0.0063(15) -0.0020(14)
C12 0.0280(18) 0.0258(17) 0.0231(17) -0.0027(14) 0.0053(15) -0.0023(14)
C13 0.0239(18) 0.0323(19) 0.027(2) 0.0011(15) 0.0060(16) 0.0003(14)
C14 0.0262(18) 0.0298(17) 0.0206(17) -0.0006(14) 0.0068(15) 0.0017(14)
C15 0.031(2) 0.043(2) 0.030(2) -0.0020(18) 0.0134(18) -0.0024(18)
C16 0.032(2) 0.0307(19) 0.035(2) -0.0006(16) 0.0113(18) -0.0061(16)
C17 0.034(2) 0.035(2) 0.037(2) -0.0025(18) 0.0162(19) -0.0091(17)
C18 0.030(2) 0.0267(18) 0.036(2) 0.0028(16) 0.0119(17) -0.0024(15)

loop_
_atom_type_symbol
_atom_type_description
_atom_type_scat_dispersion_real
_atom_type_scat_dispersion_imag
_atom_type_scat_source
C C 0.0033 0.0016 'International Tables Vol C Tables 4.2.6.8 and 6.1.1.4'
H H 0.0000 0.0000 'International Tables Vol C Tables 4.2.6.8 and 6.1.1.4'
N N 0.0061 0.0033 'International Tables Vol C Tables 4.2.6.8 and 6.1.1.4'
O O 0.0106 0.0060 'International Tables Vol C Tables 4.2.6.8 and 6.1.1.4'
P P 0.1023 0.0942 'International Tables Vol C Tables 4.2.6.8 and 6.1.1.4'
Ru Ru -1.2594 0.8363 'International Tables Vol C Tables 4.2.6.8 and 6.1.1.4'

loop_
_geom_angle_atom_site_label_1
_geom_angle_atom_site_label_2
_geom_angle_atom_site_label_3
_geom_angle
O2 Ru1 O1 77.75(12)
O2 Ru1 C9 91.33(16)
O1 Ru1 C9 152.69(14)
O2 Ru1 C14 118.67(15)
O1 Ru1 C14 163.52(15)
C9 Ru1 C14 37.44(16)
O2 Ru1 C13 156.77(16)
O1 Ru1 C13 125.43(15)
C9 Ru1 C13 68.50(18)
C14 Ru1 C13 38.11(17)
O2 Ru1 C12 154.90(15)
O1 Ru1 C12 97.69(14)
C9 Ru1 C12 81.59(17)
C14 Ru1 C12 68.15(16)
C13 Ru1 C12 37.07(15)
O2 Ru1 C10 92.42(15)
O1 Ru1 C10 116.91(15)
C9 Ru1 C10 37.71(15)
C14 Ru1 C10 66.59(16)
C13 Ru1 C10 78.76(17)
C12 Ru1 C10 67.35(16)
O2 Ru1 C11 117.39(15)
O1 Ru1 C11 95.14(14)
C9 Ru1 C11 67.54(15)
C14 Ru1 C11 78.91(15)
C13 Ru1 C11 66.62(16)
C12 Ru1 C11 37.82(16)
C10 Ru1 C11 36.30(16)
O2 Ru1 P1 87.23(10)
O1 Ru1 P1 86.13(9)
C9 Ru1 P1 118.64(11)
C14 Ru1 P1 92.91(12)
C13 Ru1 P1 92.41(12)
C12 Ru1 P1 117.32(12)
C10 Ru1 P1 156.35(12)
C11 Ru1 P1 155.10(12)
C4 P1 C5 98.4(2)
C4 P1 C3 98.9(2)
C5 P1 C3 98.6(2)
C4 P1 Ru1 116.65(15)
C5 P1 Ru1 119.57(16)
C3 P1 Ru1 120.36(14)
C1 O1 Ru1 115.8(3)
C2 O2 Ru1 116.7(3)
C18 O6 H6 109.5
C8 N1 C6 108.3(4)
C8 N1 C3 111.1(4)
C6 N1 C3 111.0(4)
C6 N2 C7 108.3(4)
C6 N2 C4 111.9(4)
C7 N2 C4 110.3(4)
C7 N3 C8 108.1(4)
C7 N3 C5 111.9(4)
C8 N3 C5 110.9(4)
O3 C1 O1 124.8(4)
O3 C1 C2 120.2(4)
O1 C1 C2 115.0(3)
O4 C2 O2 125.5(4)
O4 C2 C1 119.9(4)
O2 C2 C1 114.5(4)
N1 C3 P1 111.3(3)
N1 C3 H3A 109.4
P1 C3 H3A 109.4
N1 C3 H3B 109.4
P1 C3 H3B 109.4
H3A C3 H3B 108.0
N2 C4 P1 111.5(3)
N2 C4 H4A 109.3
P1 C4 H4A 109.3
N2 C4 H4B 109.3
P1 C4 H4B 109.3
H4A C4 H4B 108.0
N3 C5 P1 111.2(3)
N3 C5 H5A 109.4
P1 C5 H5A 109.4
N3 C5 H5B 109.4
P1 C5 H5B 109.4
H5A C5 H5B 108.0
N2 C6 N1 114.8(4)
N2 C6 H6A 108.6
N1 C6 H6A 108.6
N2 C6 H6B 108.6
N1 C6 H6B 108.6
H6A C6 H6B 107.6
N3 C7 N2 114.8(4)
N3 C7 H7A 108.6
N2 C7 H7A 108.6
N3 C7 H7B 108.6
N2 C7 H7B 108.6
H7A C7 H7B 107.5
N3 C8 N1 114.7(4)
N3 C8 H8A 108.6
N1 C8 H8A 108.6
N3 C8 H8B 108.6
N1 C8 H8B 108.6
H8A C8 H8B 107.6
C14 C9 C10 118.3(4)
C14 C9 C15 119.8(4)
C10 C9 C15 121.9(4)
C14 C9 Ru1 71.9(3)
C10 C9 Ru1 73.1(3)
C15 C9 Ru1 127.2(3)
C11 C10 C9 121.4(4)
C11 C10 Ru1 72.4(2)
C9 C10 Ru1 69.2(3)
C11 C10 H10 119.3
C9 C10 H10 119.3
Ru1 C10 H10 132.3
C10 C11 C12 120.1(4)
C10 C11 Ru1 71.3(2)
C12 C11 Ru1 69.4(2)
C10 C11 H11 120.0
C12 C11 H11 120.0
Ru1 C11 H11 132.4
C13 C12 C11 118.5(4)
C13 C12 C16 121.8(4)
C11 C12 C16 119.6(4)
C13 C12 Ru1 71.4(2)
C11 C12 Ru1 72.8(2)
C16 C12 Ru1 129.3(3)
C12 C13 C14 120.8(4)
C12 C13 Ru1 71.6(2)
C14 C13 Ru1 70.9(2)
C12 C13 H13 119.6
C14 C13 H13 119.6
Ru1 C13 H13 130.6
C9 C14 C13 120.4(4)
C9 C14 Ru1 70.6(3)
C13 C14 Ru1 71.0(2)
C9 C14 H14 119.8
C13 C14 H14 119.8
Ru1 C14 H14 131.4
C9 C15 H15A 109.5
C9 C15 H15B 109.5
H15A C15 H15B 109.5
C9 C15 H15C 109.5
H15A C15 H15C 109.5
H15B C15 H15C 109.5
C17 C16 C12 113.4(4)
C17 C16 H16A 108.9
C12 C16 H16A 108.9
C17 C16 H16B 108.9
C12 C16 H16B 108.9
H16A C16 H16B 107.7
C16 C17 C18 113.7(4)
C16 C17 H17A 108.8
C18 C17 H17A 108.8
C16 C17 H17B 108.8
C18 C17 H17B 108.8
H17A C17 H17B 107.7
O5 C18 O6 124.8(5)
O5 C18 C17 122.7(5)
O6 C18 C17 112.5(4)

loop_
_geom_bond_atom_site_label_1
_geom_bond_atom_site_label_2
_geom_bond_distance
Ru1 O2 2.083(3)
Ru1 O1 2.097(3)
Ru1 C9 2.182(5)
Ru1 C14 2.199(4)
Ru1 C13 2.200(4)
Ru1 C12 2.202(4)
Ru1 C10 2.234(4)
Ru1 C11 2.248(4)
Ru1 P1 2.3112(12)
P1 C4 1.844(4)
P1 C5 1.848(4)
P1 C3 1.856(5)
O1 C1 1.283(5)
O2 C2 1.277(5)
O3 C1 1.249(5)
O4 C2 1.233(6)
O5 C18 1.210(5)
O6 C18 1.301(6)
O6 H6 0.8400
N1 C8 1.470(6)
N1 C6 1.472(6)
N1 C3 1.473(5)
N2 C6 1.461(6)
N2 C7 1.467(7)
N2 C4 1.481(6)
N3 C7 1.464(7)
N3 C8 1.466(7)
N3 C5 1.475(6)
C1 C2 1.551(6)
C3 H3A 0.9900
C3 H3B 0.9900
C4 H4A 0.9900
C4 H4B 0.9900
C5 H5A 0.9900
C5 H5B 0.9900
C6 H6A 0.9900
C6 H6B 0.9900
C7 H7A 0.9900
C7 H7B 0.9900
C8 H8A 0.9900
C8 H8B 0.9900
C9 C14 1.406(6)
C9 C10 1.428(6)
C9 C15 1.504(7)
C10 C11 1.397(6)
C10 H10 0.9500
C11 C12 1.443(6)
C11 H11 0.9500
C12 C13 1.399(6)
C12 C16 1.528(6)
C13 C14 1.436(7)
C13 H13 0.9500
C14 H14 0.9500
C15 H15A 0.9800
C15 H15B 0.9800
C15 H15C 0.9800
C16 C17 1.506(7)
C16 H16A 0.9900
C16 H16B 0.9900
C17 C18 1.507(6)
C17 H17A 0.9900
C17 H17B 0.9900

loop_
_geom_hbond_atom_site_label_D
_geom_hbond_atom_site_label_H
_geom_hbond_atom_site_label_A
_geom_hbond_distance_DH
_geom_hbond_distance_HA
_geom_hbond_distance_DA
_geom_hbond_angle_DHA
_geom_hbond_site_symmetry_A
O6 H6 O3 0.84 1.79 2.618(5) 169 3_566

loop_
_geom_torsion_atom_site_label_1
_geom_torsion_atom_site_label_2
_geom_torsion_atom_site_label_3
_geom_torsion_atom_site_label_4
_geom_torsion
O2 Ru1 P1 C4 -10.86(19)
O1 Ru1 P1 C4 67.03(19)
C9 Ru1 P1 C4 -100.9(2)
C14 Ru1 P1 C4 -129.5(2)
C13 Ru1 P1 C4 -167.6(2)
C12 Ru1 P1 C4 163.7(2)
C10 Ru1 P1 C4 -100.6(3)
C11 Ru1 P1 C4 160.9(3)
O2 Ru1 P1 C5 107.4(2)
O1 Ru1 P1 C5 -174.69(19)
C9 Ru1 P1 C5 17.4(2)
C14 Ru1 P1 C5 -11.2(2)
C13 Ru1 P1 C5 -49.3(2)
C12 Ru1 P1 C5 -78.0(2)
C10 Ru1 P1 C5 17.7(3)
C11 Ru1 P1 C5 -80.8(3)
O2 Ru1 P1 C3 -130.54(19)
O1 Ru1 P1 C3 -52.64(19)
C9 Ru1 P1 C3 139.5(2)
C14 Ru1 P1 C3 110.9(2)
C13 Ru1 P1 C3 72.7(2)
C12 Ru1 P1 C3 44.0(2)
C10 Ru1 P1 C3 139.7(3)
C11 Ru1 P1 C3 41.2(3)
O2 Ru1 O1 C1 -3.2(3)
C9 Ru1 O1 C1 65.2(4)
C14 Ru1 O1 C1 -178.4(5)
C13 Ru1 O1 C1 178.6(3)
C12 Ru1 O1 C1 151.7(3)
C10 Ru1 O1 C1 83.3(3)
C11 Ru1 O1 C1 113.8(3)
P1 Ru1 O1 C1 -91.2(3)
O1 Ru1 O2 C2 4.5(3)
C9 Ru1 O2 C2 -150.3(3)
C14 Ru1 O2 C2 -177.1(3)
C13 Ru1 O2 C2 -179.2(4)
C12 Ru1 O2 C2 -77.4(5)
C10 Ru1 O2 C2 -112.6(3)
C11 Ru1 O2 C2 -85.0(4)
P1 Ru1 O2 C2 91.1(3)
Ru1 O1 C1 O3 -179.0(3)
Ru1 O1 C1 C2 1.7(4)
Ru1 O2 C2 O4 177.6(4)
Ru1 O2 C2 C1 -4.9(5)
O3 C1 C2 O4 0.4(7)
O1 C1 C2 O4 179.7(4)
O3 C1 C2 O2 -177.3(4)
O1 C1 C2 O2 2.1(6)
C8 N1 C3 P1 60.0(4)
C6 N1 C3 P1 -60.6(4)
C4 P1 C3 N1 50.0(3)
C5 P1 C3 N1 -50.1(3)
Ru1 P1 C3 N1 178.1(2)
C6 N2 C4 P1 59.2(5)
C7 N2 C4 P1 -61.3(4)
C5 P1 C4 N2 51.2(4)
C3 P1 C4 N2 -48.9(4)
Ru1 P1 C4 N2 -179.5(3)
C7 N3 C5 P1 59.7(5)
C8 N3 C5 P1 -61.2(5)
C4 P1 C5 N3 -49.9(4)
C3 P1 C5 N3 50.5(4)
Ru1 P1 C5 N3 -177.2(3)
C7 N2 C6 N1 54.6(5)
C4 N2 C6 N1 -67.1(5)
C8 N1 C6 N2 -54.4(5)
C3 N1 C6 N2 67.9(5)
C8 N3 C7 N2 55.2(5)
C5 N3 C7 N2 -67.3(6)
C6 N2 C7 N3 -55.2(5)
C4 N2 C7 N3 67.5(5)
C7 N3 C8 N1 -54.8(5)
C5 N3 C8 N1 68.3(5)
C6 N1 C8 N3 54.4(5)
C3 N1 C8 N3 -67.7(5)
O2 Ru1 C9 C14 -139.4(3)
O1 Ru1 C9 C14 155.3(3)
C13 Ru1 C9 C14 28.8(3)
C12 Ru1 C9 C14 64.8(3)
C10 Ru1 C9 C14 128.4(4)
C11 Ru1 C9 C14 101.4(3)
P1 Ru1 C9 C14 -51.8(3)
O2 Ru1 C9 C10 92.2(3)
O1 Ru1 C9 C10 26.9(5)
C14 Ru1 C9 C10 -128.4(4)
C13 Ru1 C9 C10 -99.6(3)
C12 Ru1 C9 C10 -63.6(3)
C11 Ru1 C9 C10 -27.0(2)
P1 Ru1 C9 C10 179.8(2)
O2 Ru1 C9 C15 -25.3(4)
O1 Ru1 C9 C15 -90.6(5)
C14 Ru1 C9 C15 114.1(5)
C13 Ru1 C9 C15 142.8(4)
C12 Ru1 C9 C15 178.9(4)
C10 Ru1 C9 C15 -117.5(5)
C11 Ru1 C9 C15 -144.5(4)
P1 Ru1 C9 C15 62.3(4)
C14 C9 C10 C11 -5.6(6)
C15 C9 C10 C11 176.1(4)
Ru1 C9 C10 C11 52.3(4)
C14 C9 C10 Ru1 -57.9(4)
C15 C9 C10 Ru1 123.8(4)
O2 Ru1 C10 C11 136.1(3)
O1 Ru1 C10 C11 58.6(3)
C9 Ru1 C10 C11 -134.9(4)
C14 Ru1 C10 C11 -103.6(3)
C13 Ru1 C10 C11 -65.6(3)
C12 Ru1 C10 C11 -28.6(2)
P1 Ru1 C10 C11 -135.3(3)
O2 Ru1 C10 C9 -89.0(3)
O1 Ru1 C10 C9 -166.5(2)
C14 Ru1 C10 C9 31.3(3)
C13 Ru1 C10 C9 69.3(3)
C12 Ru1 C10 C9 106.3(3)
C11 Ru1 C10 C9 134.9(4)
P1 Ru1 C10 C9 -0.4(5)
C9 C10 C11 C12 0.4(6)
Ru1 C10 C11 C12 51.2(3)
C9 C10 C11 Ru1 -50.9(4)
O2 Ru1 C11 C10 -51.3(3)
O1 Ru1 C11 C10 -130.2(3)
C9 Ru1 C11 C10 28.0(3)
C14 Ru1 C11 C10 65.4(3)
C13 Ru1 C11 C10 103.3(3)
C12 Ru1 C11 C10 133.9(4)
P1 Ru1 C11 C10 137.9(3)
O2 Ru1 C11 C12 174.8(2)
O1 Ru1 C11 C12 95.9(2)
C9 Ru1 C11 C12 -105.9(3)
C14 Ru1 C11 C12 -68.5(3)
C13 Ru1 C11 C12 -30.6(3)
C10 Ru1 C11 C12 -133.9(4)
P1 Ru1 C11 C12 4.0(4)
C10 C11 C12 C13 4.6(6)
Ru1 C11 C12 C13 56.7(3)
C10 C11 C12 C16 -178.0(4)
Ru1 C11 C12 C16 -125.9(4)
C10 C11 C12 Ru1 -52.1(4)
O2 Ru1 C12 C13 -140.2(4)
O1 Ru1 C12 C13 142.3(3)
C9 Ru1 C12 C13 -65.2(3)
C14 Ru1 C12 C13 -28.9(3)
C10 Ru1 C12 C13 -101.6(3)
C11 Ru1 C12 C13 -129.2(4)
P1 Ru1 C12 C13 52.7(3)
O2 Ru1 C12 C11 -11.0(5)
O1 Ru1 C12 C11 -88.5(2)
C9 Ru1 C12 C11 63.9(3)
C14 Ru1 C12 C11 100.3(3)
C13 Ru1 C12 C11 129.2(4)
C10 Ru1 C12 C11 27.5(2)
P1 Ru1 C12 C11 -178.1(2)
O2 Ru1 C12 C16 103.5(5)
O1 Ru1 C12 C16 26.0(4)
C9 Ru1 C12 C16 178.5(4)
C14 Ru1 C12 C16 -145.2(4)
C13 Ru1 C12 C16 -116.3(5)
C10 Ru1 C12 C16 142.0(4)
C11 Ru1 C12 C16 114.5(5)
P1 Ru1 C12 C16 -63.6(4)
C11 C12 C13 C14 -4.3(6)
C16 C12 C13 C14 178.4(4)
Ru1 C12 C13 C14 53.1(4)
C11 C12 C13 Ru1 -57.4(3)
C16 C12 C13 Ru1 125.3(4)
O2 Ru1 C13 C12 136.5(4)
O1 Ru1 C13 C12 -48.0(3)
C9 Ru1 C13 C12 105.1(3)
C14 Ru1 C13 C12 133.4(4)
C10 Ru1 C13 C12 67.2(3)
C11 Ru1 C13 C12 31.2(3)
P1 Ru1 C13 C12 -135.0(3)
O2 Ru1 C13 C14 3.1(5)
O1 Ru1 C13 C14 178.6(2)
C9 Ru1 C13 C14 -28.3(2)
C12 Ru1 C13 C14 -133.4(4)
C10 Ru1 C13 C14 -66.2(3)
C11 Ru1 C13 C14 -102.2(3)
P1 Ru1 C13 C14 91.6(2)
C10 C9 C14 C13 5.8(6)
C15 C9 C14 C13 -175.8(4)
Ru1 C9 C14 C13 -52.7(4)
C10 C9 C14 Ru1 58.5(4)
C15 C9 C14 Ru1 -123.1(4)
C12 C13 C14 C9 -0.9(6)
Ru1 C13 C14 C9 52.5(4)
C12 C13 C14 Ru1 -53.4(4)
O2 Ru1 C14 C9 47.9(3)
O1 Ru1 C14 C9 -137.5(4)
C13 Ru1 C14 C9 -133.5(4)
C12 Ru1 C14 C9 -105.3(3)
C10 Ru1 C14 C9 -31.5(2)
C11 Ru1 C14 C9 -67.4(3)
P1 Ru1 C14 C9 136.3(2)
O2 Ru1 C14 C13 -178.6(2)
O1 Ru1 C14 C13 -4.0(6)
C9 Ru1 C14 C13 133.5(4)
C12 Ru1 C14 C13 28.2(3)
C10 Ru1 C14 C13 102.0(3)
C11 Ru1 C14 C13 66.1(3)
P1 Ru1 C14 C13 -90.2(2)
C13 C12 C16 C17 -64.7(6)
C11 C12 C16 C17 118.0(5)
Ru1 C12 C16 C17 26.5(6)
C12 C16 C17 C18 -176.3(4)
C16 C17 C18 O5 -11.7(7)
C16 C17 C18 O6 168.5(4)
